data_1502448
loop_
_publ_author_name
'Zibinsky, Mikhail'
'Fokin, Valery V.'

_publ_section_title
;
 Reactivity of N-(1,2,4-triazolyl)-substituted 1,2,3-triazoles.
;
_journal_issue 18
_journal_name_full 'Organic letters'
_journal_page_first 4870
_journal_page_last 4872
_journal_paper_doi 10.1021/ol201949h
_journal_volume 13
_journal_year 2011
_chemical_formula_sum 'C27 H23 N5 O2'
_chemical_formula_weight 449.50
_chemical_name_systematic
; 
 ? 
;
_space_group_IT_number 2
_symmetry_cell_setting triclinic
_symmetry_space_group_name_Hall '-P 1'
_symmetry_space_group_name_H-M 'P -1'
_atom_sites_solution_hydrogens geom
_atom_sites_solution_primary direct
_atom_sites_solution_secondary difmap
_audit_creation_method SHELXL-97
_cell_angle_alpha 112.5310(10)
_cell_angle_beta 95.3960(10)
_cell_angle_gamma 108.1150(10)
_cell_formula_units_Z 2
_cell_length_a 10.5529(5)
_cell_length_b 10.6825(5)
_cell_length_c 11.6653(6)
_cell_measurement_reflns_used 9301
_cell_measurement_temperature 123(2)
_cell_measurement_theta_max 25.41
_cell_measurement_theta_min 2.23
_cell_volume 1119.91(10)
_computing_cell_refinement 'Bruker SAINT'
_computing_data_collection 'Bruker APEX2'
_computing_data_reduction 'Bruker SAINT'
_computing_molecular_graphics 'Bruker SHELXTL'
_computing_publication_material 'Bruker SHELXTL'
_computing_structure_refinement 'SHELXL-97 (Sheldrick, 1997)'
_computing_structure_solution 'SHELXS-97 (Sheldrick, 1990)'
_diffrn_ambient_temperature 123(2)
_diffrn_measured_fraction_theta_full 0.997
_diffrn_measured_fraction_theta_max 0.995
_diffrn_measurement_device_type 'Bruker APEX-II CCD'
_diffrn_measurement_method '\f and \w scans'
_diffrn_radiation_monochromator graphite
_diffrn_radiation_source 'fine-focus sealed tube'
_diffrn_radiation_type MoK\a
_diffrn_radiation_wavelength 0.71073
_diffrn_reflns_av_R_equivalents 0.0194
_diffrn_reflns_av_sigmaI/netI 0.0186
_diffrn_reflns_limit_h_max 12
_diffrn_reflns_limit_h_min -12
_diffrn_reflns_limit_k_max 12
_diffrn_reflns_limit_k_min -12
_diffrn_reflns_limit_l_max 14
_diffrn_reflns_limit_l_min -14
_diffrn_reflns_number 13171
_diffrn_reflns_theta_full 25.00
_diffrn_reflns_theta_max 25.42
_diffrn_reflns_theta_min 2.09
_exptl_absorpt_coefficient_mu 0.087
_exptl_absorpt_correction_T_max 0.841
_exptl_absorpt_correction_T_min 0.678
_exptl_absorpt_correction_type multi-scan
_exptl_absorpt_process_details sadabs
_exptl_crystal_colour colorless
_exptl_crystal_density_diffrn 1.333
_exptl_crystal_density_method 'not measured'
_exptl_crystal_description block
_exptl_crystal_F_000 472
_exptl_crystal_size_max 0.33
_exptl_crystal_size_mid 0.30
_exptl_crystal_size_min 0.14
_refine_diff_density_max 0.210
_refine_diff_density_min -0.217
_refine_diff_density_rms 0.038
_refine_ls_extinction_method none
_refine_ls_goodness_of_fit_ref 1.028
_refine_ls_hydrogen_treatment constr
_refine_ls_matrix_type full
_refine_ls_number_parameters 309
_refine_ls_number_reflns 4098
_refine_ls_number_restraints 0
_refine_ls_restrained_S_all 1.028
_refine_ls_R_factor_all 0.0357
_refine_ls_R_factor_gt 0.0324
_refine_ls_shift/su_max 0.005
_refine_ls_shift/su_mean 0.001
_refine_ls_structure_factor_coef Fsqd
_refine_ls_weighting_details 'calc w=1/[\s^2^(Fo^2^)+(0.0400P)^2^+0.3749P] where P=(Fo^2^+2Fc^2^)/3'
_refine_ls_weighting_scheme calc
_refine_ls_wR_factor_gt 0.0802
_refine_ls_wR_factor_ref 0.0829
_reflns_number_gt 3718
_reflns_number_total 4098
_reflns_threshold_expression >2sigma(I)
_cod_data_source_file ol201949h_si_001.cif
_cod_data_source_block sharp35
_cod_depositor_comments
;
The following automatic conversions were performed:

'_symmetry_cell_setting' value 'Triclinic' changed to 'triclinic'
according to /home/saulius/struct/CIF-dictionaries/cif_core.dic
dictionary named 'cif_core.dic' version 2.4.1 from 2010-06-29.

Automatic conversion script
Id: cif_fix_values 1715 2011-07-08 13:25:40Z adriana 
;
_cod_original_cell_volume 1119.91(9)
_cod_original_sg_symbol_H-M P-1
_cod_database_code 1502448

loop_
_symmetry_equiv_pos_as_xyz
'x, y, z'
'-x, -y, -z'

loop_
_atom_site_label
_atom_site_type_symbol
_atom_site_fract_x
_atom_site_fract_y
_atom_site_fract_z
_atom_site_U_iso_or_equiv
_atom_site_adp_type
_atom_site_occupancy
_atom_site_symmetry_multiplicity
_atom_site_calc_flag
_atom_site_refinement_flags
O1 O 0.31008(8) 0.60909(8) 0.57839(8) 0.02131(19) Uani 1 1 d .
O2 O 0.17273(9) 0.70334(9) 0.69106(8) 0.0289(2) Uani 1 1 d .
N1 N 0.61157(10) 0.99826(10) 0.82021(9) 0.0173(2) Uani 1 1 d .
N2 N 0.53455(10) 0.85321(10) 0.74634(9) 0.0184(2) Uani 1 1 d .
N3 N 0.39679(10) 0.98426(10) 0.79213(9) 0.0192(2) Uani 1 1 d .
N4 N 0.57454(10) 1.22472(10) 0.91342(9) 0.0179(2) Uani 1 1 d .
N5 N 0.71132(10) 1.45926(10) 0.99923(9) 0.0200(2) Uani 1 1 d .
C1 C 0.22297(13) 0.39058(13) 0.38116(11) 0.0269(3) Uani 1 1 d .
H1A H 0.1477 0.2952 0.3324 0.040 Uiso 1 1 calc R
H1B H 0.3096 0.3764 0.3945 0.040 Uiso 1 1 calc R
H1C H 0.2293 0.4497 0.3336 0.040 Uiso 1 1 calc R
C2 C 0.19588(12) 0.46799(12) 0.50860(11) 0.0227(3) Uani 1 1 d .
H2A H 0.1084 0.4827 0.4963 0.027 Uiso 1 1 calc R
H2B H 0.1888 0.4089 0.5573 0.027 Uiso 1 1 calc R
C3 C 0.28278(12) 0.71389(12) 0.66654(10) 0.0193(2) Uani 1 1 d .
C4 C 0.40755(12) 0.85140(12) 0.73411(10) 0.0179(2) Uani 1 1 d .
C5 C 0.52632(12) 1.07248(12) 0.84277(10) 0.0174(2) Uani 1 1 d .
C6 C 0.75756(12) 1.05081(12) 0.86764(11) 0.0177(2) Uani 1 1 d .
C7 C 0.83699(12) 1.00383(12) 0.78580(11) 0.0199(2) Uani 1 1 d .
H7A H 0.7960 0.9390 0.6980 0.024 Uiso 1 1 calc R
C8 C 0.97747(12) 1.05280(12) 0.83394(11) 0.0216(3) Uani 1 1 d .
H8A H 1.0324 1.0199 0.7784 0.026 Uiso 1 1 calc R
C9 C 1.03977(12) 1.14930(12) 0.96205(11) 0.0204(2) Uani 1 1 d .
C10 C 0.95649(12) 1.19484(12) 1.04176(11) 0.0221(3) Uani 1 1 d .
H10A H 0.9973 1.2612 1.1292 0.026 Uiso 1 1 calc R
C11 C 0.81590(12) 1.14546(12) 0.99619(11) 0.0203(2) Uani 1 1 d .
H11A H 0.7602 1.1758 1.0519 0.024 Uiso 1 1 calc R
C12 C 1.19195(12) 1.20133(13) 1.01314(12) 0.0249(3) Uani 1 1 d .
H12A H 1.2298 1.1414 0.9504 0.037 Uiso 1 1 calc R
H12B H 1.2097 1.1927 1.0933 0.037 Uiso 1 1 calc R
H12C H 1.2357 1.3039 1.0291 0.037 Uiso 1 1 calc R
C13 C 0.67925(12) 1.33204(12) 0.90092(11) 0.0184(2) Uani 1 1 d .
C14 C 0.54203(12) 1.29260(12) 1.02803(11) 0.0187(2) Uani 1 1 d .
H14A H 0.4746 1.2479 1.0636 0.022 Uiso 1 1 calc R
C15 C 0.62661(12) 1.43632(12) 1.07901(11) 0.0189(2) Uani 1 1 d .
C16 C 0.74532(12) 1.30712(12) 0.79347(11) 0.0188(2) Uani 1 1 d .
C17 C 0.67712(12) 1.19814(12) 0.66981(11) 0.0204(2) Uani 1 1 d .
H17A H 0.5837 1.1366 0.6523 0.024 Uiso 1 1 calc R
C18 C 0.74606(13) 1.17975(13) 0.57251(11) 0.0237(3) Uani 1 1 d .
H18A H 0.6996 1.1051 0.4886 0.028 Uiso 1 1 calc R
C19 C 0.88199(14) 1.26937(14) 0.59688(12) 0.0273(3) Uani 1 1 d .
H19A H 0.9289 1.2553 0.5302 0.033 Uiso 1 1 calc R
C20 C 0.94968(13) 1.38000(14) 0.71903(12) 0.0274(3) Uani 1 1 d .
H20A H 1.0425 1.4427 0.7356 0.033 Uiso 1 1 calc R
C21 C 0.88179(13) 1.39874(13) 0.81659(11) 0.0232(3) Uani 1 1 d .
H21A H 0.9284 1.4745 0.9000 0.028 Uiso 1 1 calc R
C22 C 0.63407(12) 1.55717(12) 1.19917(11) 0.0196(2) Uani 1 1 d .
C23 C 0.53905(12) 1.53638(13) 1.27201(11) 0.0227(3) Uani 1 1 d .
H23A H 0.4679 1.4430 1.2437 0.027 Uiso 1 1 calc R
C24 C 0.54737(13) 1.65074(13) 1.38543(11) 0.0242(3) Uani 1 1 d .
H24A H 0.4827 1.6353 1.4348 0.029 Uiso 1 1 calc R
C25 C 0.65029(13) 1.78774(13) 1.42672(11) 0.0245(3) Uani 1 1 d .
H25A H 0.6553 1.8665 1.5038 0.029 Uiso 1 1 calc R
C26 C 0.74564(14) 1.80960(13) 1.35559(12) 0.0272(3) Uani 1 1 d .
H26A H 0.8163 1.9033 1.3841 0.033 Uiso 1 1 calc R
C27 C 0.73824(13) 1.69490(13) 1.24259(11) 0.0240(3) Uani 1 1 d .
H27A H 0.8045 1.7103 1.1945 0.029 Uiso 1 1 calc R

loop_
_atom_site_aniso_label
_atom_site_aniso_U_11
_atom_site_aniso_U_22
_atom_site_aniso_U_33
_atom_site_aniso_U_23
_atom_site_aniso_U_13
_atom_site_aniso_U_12
O1 0.0190(4) 0.0154(4) 0.0229(4) 0.0040(3) 0.0040(3) 0.0038(3)
O2 0.0220(5) 0.0259(5) 0.0273(5) 0.0036(4) 0.0097(4) 0.0035(4)
N1 0.0182(5) 0.0140(4) 0.0173(5) 0.0057(4) 0.0035(4) 0.0044(4)
N2 0.0204(5) 0.0142(5) 0.0170(5) 0.0054(4) 0.0037(4) 0.0040(4)
N3 0.0192(5) 0.0177(5) 0.0180(5) 0.0061(4) 0.0050(4) 0.0056(4)
N4 0.0182(5) 0.0152(5) 0.0190(5) 0.0062(4) 0.0053(4) 0.0060(4)
N5 0.0224(5) 0.0173(5) 0.0193(5) 0.0072(4) 0.0053(4) 0.0073(4)
C1 0.0296(7) 0.0201(6) 0.0235(6) 0.0051(5) 0.0018(5) 0.0067(5)
C2 0.0188(6) 0.0153(5) 0.0256(6) 0.0050(5) 0.0025(5) 0.0018(5)
C3 0.0209(6) 0.0191(6) 0.0164(5) 0.0075(5) 0.0053(5) 0.0057(5)
C4 0.0196(6) 0.0176(6) 0.0150(5) 0.0068(4) 0.0051(4) 0.0053(5)
C5 0.0194(6) 0.0165(5) 0.0160(5) 0.0069(4) 0.0051(4) 0.0062(5)
C6 0.0178(6) 0.0148(5) 0.0212(6) 0.0095(4) 0.0030(4) 0.0054(4)
C7 0.0228(6) 0.0170(5) 0.0185(6) 0.0072(4) 0.0039(5) 0.0067(5)
C8 0.0220(6) 0.0215(6) 0.0248(6) 0.0121(5) 0.0084(5) 0.0092(5)
C9 0.0200(6) 0.0173(5) 0.0258(6) 0.0128(5) 0.0033(5) 0.0059(5)
C10 0.0249(6) 0.0183(6) 0.0195(6) 0.0070(5) 0.0007(5) 0.0066(5)
C11 0.0229(6) 0.0193(6) 0.0195(6) 0.0082(5) 0.0058(5) 0.0091(5)
C12 0.0207(6) 0.0233(6) 0.0300(6) 0.0135(5) 0.0022(5) 0.0062(5)
C13 0.0187(6) 0.0165(5) 0.0206(6) 0.0089(5) 0.0037(4) 0.0065(5)
C14 0.0181(6) 0.0205(6) 0.0193(6) 0.0083(5) 0.0073(4) 0.0091(5)
C15 0.0197(6) 0.0187(6) 0.0193(6) 0.0080(5) 0.0048(4) 0.0087(5)
C16 0.0232(6) 0.0171(5) 0.0203(6) 0.0104(5) 0.0064(5) 0.0098(5)
C17 0.0227(6) 0.0177(5) 0.0223(6) 0.0105(5) 0.0043(5) 0.0079(5)
C18 0.0332(7) 0.0210(6) 0.0192(6) 0.0097(5) 0.0061(5) 0.0120(5)
C19 0.0345(7) 0.0296(7) 0.0261(6) 0.0158(5) 0.0149(5) 0.0159(6)
C20 0.0246(7) 0.0286(7) 0.0307(7) 0.0156(6) 0.0101(5) 0.0080(5)
C21 0.0248(6) 0.0214(6) 0.0213(6) 0.0092(5) 0.0048(5) 0.0065(5)
C22 0.0224(6) 0.0184(6) 0.0184(6) 0.0074(5) 0.0026(5) 0.0099(5)
C23 0.0212(6) 0.0209(6) 0.0236(6) 0.0076(5) 0.0054(5) 0.0078(5)
C24 0.0248(6) 0.0268(6) 0.0227(6) 0.0096(5) 0.0076(5) 0.0130(5)
C25 0.0328(7) 0.0217(6) 0.0178(6) 0.0051(5) 0.0038(5) 0.0140(5)
C26 0.0346(7) 0.0174(6) 0.0238(6) 0.0066(5) 0.0052(5) 0.0061(5)
C27 0.0290(7) 0.0202(6) 0.0220(6) 0.0091(5) 0.0085(5) 0.0076(5)

loop_
_atom_type_symbol
_atom_type_description
_atom_type_scat_dispersion_real
_atom_type_scat_dispersion_imag
_atom_type_scat_source
C C 0.0033 0.0016 'International Tables Vol C Tables 4.2.6.8 and 6.1.1.4'
H H 0.0000 0.0000 'International Tables Vol C Tables 4.2.6.8 and 6.1.1.4'
N N 0.0061 0.0033 'International Tables Vol C Tables 4.2.6.8 and 6.1.1.4'
O O 0.0106 0.0060 'International Tables Vol C Tables 4.2.6.8 and 6.1.1.4'

loop_
_geom_angle_atom_site_label_1
_geom_angle_atom_site_label_2
_geom_angle_atom_site_label_3
_geom_angle
C3 O1 C2 116.13(9)
C5 N1 N2 108.65(9)
C5 N1 C6 129.41(9)
N2 N1 C6 121.84(9)
C4 N2 N1 102.13(9)
C5 N3 C4 101.77(9)
C13 N4 C14 106.88(9)
C13 N4 C5 128.72(9)
C14 N4 C5 123.22(10)
C13 N5 C15 106.78(10)
O1 C2 C1 107.85(10)
O2 C3 O1 125.90(11)
O2 C3 C4 122.63(10)
O1 C3 C4 111.46(10)
N2 C4 N3 115.67(10)
N2 C4 C3 123.10(10)
N3 C4 C3 121.17(10)
N3 C5 N1 111.73(10)
N3 C5 N4 125.73(10)
N1 C5 N4 122.53(10)
C7 C6 C11 121.23(11)
C7 C6 N1 119.68(10)
C11 C6 N1 119.07(10)
C6 C7 C8 118.92(10)
C7 C8 C9 121.40(11)
C8 C9 C10 118.10(11)
C8 C9 C12 120.92(11)
C10 C9 C12 120.98(11)
C11 C10 C9 121.43(11)
C10 C11 C6 118.89(11)
N5 C13 N4 110.39(10)
N5 C13 C16 124.67(10)
N4 C13 C16 124.95(10)
C15 C14 N4 105.95(10)
C14 C15 N5 110.00(10)
C14 C15 C22 128.52(11)
N5 C15 C22 121.47(10)
C17 C16 C21 119.11(11)
C17 C16 C13 122.88(11)
C21 C16 C13 117.99(10)
C18 C17 C16 119.96(11)
C19 C18 C17 120.48(11)
C18 C19 C20 119.90(11)
C21 C20 C19 119.95(12)
C20 C21 C16 120.57(11)
C23 C22 C27 118.90(11)
C23 C22 C15 121.05(11)
C27 C22 C15 120.05(11)
C24 C23 C22 120.61(11)
C23 C24 C25 119.97(12)
C26 C25 C24 119.98(11)
C25 C26 C27 120.15(12)
C26 C27 C22 120.39(12)

loop_
_geom_bond_atom_site_label_1
_geom_bond_atom_site_label_2
_geom_bond_distance
O1 C3 1.3295(14)
O1 C2 1.4603(13)
O2 C3 1.2037(15)
N1 C5 1.3548(14)
N1 N2 1.3660(13)
N1 C6 1.4348(14)
N2 C4 1.3277(15)
N3 C5 1.3137(15)
N3 C4 1.3652(14)
N4 C13 1.3882(15)
N4 C14 1.3889(14)
N4 C5 1.4009(14)
N5 C13 1.3127(14)
N5 C15 1.3857(15)
C1 C2 1.5036(17)
C3 C4 1.4925(16)
C6 C7 1.3824(16)
C6 C11 1.3883(16)
C7 C8 1.3866(16)
C8 C9 1.3933(17)
C9 C10 1.3952(17)
C9 C12 1.5014(16)
C10 C11 1.3828(17)
C13 C16 1.4670(16)
C14 C15 1.3623(16)
C15 C22 1.4720(15)
C16 C17 1.3967(16)
C16 C21 1.3975(17)
C17 C18 1.3891(17)
C18 C19 1.3841(18)
C19 C20 1.3894(18)
C20 C21 1.3843(18)
C22 C23 1.3939(17)
C22 C27 1.3958(17)
C23 C24 1.3869(16)
C24 C25 1.3880(18)
C25 C26 1.3838(19)
C26 C27 1.3887(17)
